data_1553189
loop_
_publ_author_name
'Tang, Z.'
'Mandal, S.'
'Paul, N. D.'
'Lutz, M.'
'Li, P.'
'van der Vlugt, J. I.'
'de Bruin, B.'

_publ_section_title
;
 Rhodium catalysed conversion of carbenes into ketenes and ketene imines
 using PNN pincer complexes
;
_journal_issue 12
_journal_name_full 'Organic Chemistry Frontiers'
_journal_page_first 1561
_journal_paper_doi 10.1039/C5QO00287G
_journal_volume 2
_journal_year 2015
_chemical_formula_sum 'C20 H27 F6 N2 O P2 Rh'
_chemical_formula_weight 590.28
_space_group_crystal_system monoclinic
_space_group_IT_number 14
_space_group_name_Hall '-P 2yn'
_space_group_name_H-M_alt 'P 1 21/n 1'
_atom_sites_solution_hydrogens mixed
_audit_creation_method SHELXL-2014/7
_audit_update_record
;
2015-09-11 deposited with the CCDC.
2015-10-15 downloaded from the CCDC.
;
_cell_angle_alpha 90
_cell_angle_beta 97.462(3)
_cell_angle_gamma 90
_cell_formula_units_Z 4
_cell_length_a 13.4021(9)
_cell_length_b 10.9937(7)
_cell_length_c 15.6906(10)
_cell_measurement_reflns_used 249
_cell_measurement_temperature 150(2)
_cell_measurement_theta_max 29.6204
_cell_measurement_theta_min 4.8606
_cell_volume 2292.3(3)
_computing_structure_refinement 'SHELXL-2014/7 (Sheldrick, 2014)'
_diffrn_ambient_temperature 150(2)
_diffrn_measured_fraction_theta_full 0.998
_diffrn_measured_fraction_theta_max 0.998
_diffrn_measurement_device_type 'Bruker ApexII Triumph monochromator sealed tube'
_diffrn_measurement_method 'Photon 50 CMOS detector'
_diffrn_radiation_type MoK\a
_diffrn_radiation_wavelength 0.71073
_diffrn_reflns_av_R_equivalents 0.0669
_diffrn_reflns_av_unetI/netI 0.0436
_diffrn_reflns_Laue_measured_fraction_full 0.998
_diffrn_reflns_Laue_measured_fraction_max 0.998
_diffrn_reflns_limit_h_max 24
_diffrn_reflns_limit_h_min -24
_diffrn_reflns_limit_k_max 20
_diffrn_reflns_limit_k_min -20
_diffrn_reflns_limit_l_max 28
_diffrn_reflns_limit_l_min -28
_diffrn_reflns_number 97401
_diffrn_reflns_point_group_measured_fraction_full 0.998
_diffrn_reflns_point_group_measured_fraction_max 0.998
_diffrn_reflns_theta_full 25.242
_diffrn_reflns_theta_max 40.480
_diffrn_reflns_theta_min 3.406
_exptl_absorpt_coefficient_mu 0.949
_exptl_absorpt_correction_T_max 0.7479
_exptl_absorpt_correction_T_min 0.5796
_exptl_absorpt_correction_type multi-scan
_exptl_absorpt_process_details 'SADABS V2014/5 (Bruker AXS Inc.)'
_exptl_crystal_colour 'translucent intense yellow-brown'
_exptl_crystal_density_diffrn 1.710
_exptl_crystal_density_method 'not measured'
_exptl_crystal_description 'rectangular block'
_exptl_crystal_F_000 1192
_exptl_crystal_size_max 0.886
_exptl_crystal_size_mid 0.217
_exptl_crystal_size_min 0.126
_refine_diff_density_max 1.631
_refine_diff_density_min -2.366
_refine_diff_density_rms 0.139
_refine_ls_extinction_method none
_refine_ls_goodness_of_fit_ref 1.079
_refine_ls_hydrogen_treatment mixed
_refine_ls_matrix_type full
_refine_ls_number_parameters 297
_refine_ls_number_reflns 14600
_refine_ls_number_restraints 279
_refine_ls_restrained_S_all 1.075
_refine_ls_R_factor_all 0.0675
_refine_ls_R_factor_gt 0.0381
_refine_ls_shift/su_max 0.002
_refine_ls_shift/su_mean 0.000
_refine_ls_structure_factor_coef Fsqd
_refine_ls_weighting_details 'w=1/[\s^2^(Fo^2^)+(0.0405P)^2^+1.5557P] where P=(Fo^2^+2Fc^2^)/3'
_refine_ls_weighting_scheme calc
_refine_ls_wR_factor_gt 0.0833
_refine_ls_wR_factor_ref 0.0988
_reflns_Friedel_coverage 0.000
_reflns_number_gt 10763
_reflns_number_total 14600
_reflns_threshold_expression 'I > 2\s(I)'
_cod_data_source_file c5qo00287g3.cif
_cod_data_source_block TZ814_0m_a
_cod_original_sg_symbol_H-M 'P 21/n'
_cod_database_code 1553189
_shelx_shelxl_version_number 2014/7
_shelx_space_group_comment
;
The symmetry employed for this shelxl refinement is uniquely defined
by the following loop, which should always be used as a source of
symmetry information in preference to the above space-group names.
They are only intended as comments.
;

loop_
_space_group_symop_operation_xyz
'x, y, z'
'-x+1/2, y+1/2, -z+1/2'
'-x, -y, -z'
'x-1/2, -y-1/2, z-1/2'

loop_
_atom_site_label
_atom_site_type_symbol
_atom_site_fract_x
_atom_site_fract_y
_atom_site_fract_z
_atom_site_U_iso_or_equiv
_atom_site_adp_type
_atom_site_occupancy
_atom_site_site_symmetry_order
_atom_site_calc_flag
_atom_site_refinement_flags_posn
_atom_site_refinement_flags_adp
Rh1 Rh 0.70911(2) 0.23653(2) 0.62767(2) 0.01291(3) Uani 1 1 d . U
P1 P 0.62332(3) 0.14097(4) 0.71876(2) 0.01362(6) Uani 1 1 d . U
N1 N 0.83326(9) 0.18315(11) 0.70917(8) 0.01333(18) Uani 1 1 d . U
N2 N 0.82621(10) 0.28100(11) 0.55017(8) 0.0155(2) Uani 1 1 d . U
H2 H 0.8148(17) 0.348(2) 0.5270(14) 0.017(5) Uiso 1 1 d . .
C20 C 0.59562(12) 0.29066(16) 0.55985(10) 0.0197(3) Uani 1 1 d . U
O1 O 0.52458(11) 0.32494(16) 0.51926(10) 0.0351(3) Uani 1 1 d . U
C1 C 0.92369(12) 0.28836(15) 0.60672(10) 0.0188(3) Uani 1 1 d . U
H1A H 0.9376 0.3743 0.6229 0.023 Uiso 1 1 calc R U
H1B H 0.9781 0.2598 0.5746 0.023 Uiso 1 1 calc R U
C2 C 0.92453(11) 0.21337(13) 0.68717(9) 0.0155(2) Uani 1 1 d . U
C3 C 1.01244(12) 0.18042(16) 0.73788(11) 0.0211(3) Uani 1 1 d . U
H3 H 1.0760 0.2010 0.7213 0.025 Uiso 1 1 calc R U
C4 C 1.00639(12) 0.11669(17) 0.81356(11) 0.0222(3) Uani 1 1 d . U
H4 H 1.0660 0.0931 0.8492 0.027 Uiso 1 1 calc R U
C5 C 0.91299(12) 0.08785(15) 0.83666(10) 0.0182(2) Uani 1 1 d . U
H5 H 0.9080 0.0459 0.8889 0.022 Uiso 1 1 calc R U
C6 C 0.82652(10) 0.12085(13) 0.78264(9) 0.0138(2) Uani 1 1 d . U
C7 C 0.72355(11) 0.09076(15) 0.80370(9) 0.0182(3) Uani 1 1 d . U
H7A H 0.7135 0.1304 0.8586 0.022 Uiso 1 1 calc R U
H7B H 0.7183 0.0017 0.8115 0.022 Uiso 1 1 calc R U
C8 C 0.81891(11) 0.18531(13) 0.48609(9) 0.0159(2) Uani 1 1 d . U
C9 C 0.86087(14) 0.07117(15) 0.50487(11) 0.0224(3) Uani 1 1 d . U
H9 H 0.8969 0.0549 0.5599 0.027 Uiso 1 1 calc R U
C10 C 0.84953(16) -0.01884(17) 0.44213(12) 0.0272(3) Uani 1 1 d . U
H10 H 0.8771 -0.0974 0.4548 0.033 Uiso 1 1 calc R U
C11 C 0.79859(15) 0.00476(19) 0.36139(13) 0.0284(4) Uani 1 1 d . U
H11 H 0.7913 -0.0573 0.3189 0.034 Uiso 1 1 calc R U
C12 C 0.75838(14) 0.11895(19) 0.34277(12) 0.0267(3) Uani 1 1 d . U
H12 H 0.7244 0.1356 0.2870 0.032 Uiso 1 1 calc R U
C13 C 0.76724(13) 0.20943(16) 0.40491(10) 0.0208(3) Uani 1 1 d . U
H13 H 0.7383 0.2873 0.3922 0.025 Uiso 1 1 calc R U
C14 C 0.56577(13) -0.00136(15) 0.67456(11) 0.0211(3) Uani 1 1 d . U
H14 H 0.5470 -0.0510 0.7235 0.025 Uiso 1 1 calc R U
C15 C 0.46962(15) 0.0247(2) 0.61320(13) 0.0313(4) Uani 1 1 d . U
H15A H 0.4855 0.0776 0.5666 0.047 Uiso 1 1 calc R U
H15B H 0.4205 0.0651 0.6447 0.047 Uiso 1 1 calc R U
H15C H 0.4413 -0.0520 0.5891 0.047 Uiso 1 1 calc R U
C16 C 0.64137(16) -0.07428(17) 0.63030(14) 0.0297(4) Uani 1 1 d . U
H16A H 0.6100 -0.1502 0.6076 0.045 Uiso 1 1 calc R U
H16B H 0.7004 -0.0930 0.6719 0.045 Uiso 1 1 calc R U
H16C H 0.6622 -0.0264 0.5830 0.045 Uiso 1 1 calc R U
C17 C 0.52806(12) 0.21559(16) 0.77488(10) 0.0196(3) Uani 1 1 d . U
H17 H 0.4715 0.2403 0.7303 0.023 Uiso 1 1 calc R U
C18 C 0.48396(15) 0.13048(19) 0.83783(13) 0.0286(4) Uani 1 1 d . U
H18A H 0.5379 0.1024 0.8816 0.043 Uiso 1 1 calc R U
H18B H 0.4525 0.0603 0.8065 0.043 Uiso 1 1 calc R U
H18C H 0.4333 0.1744 0.8656 0.043 Uiso 1 1 calc R U
C19 C 0.56969(16) 0.33150(17) 0.82026(13) 0.0274(3) Uani 1 1 d . U
H19A H 0.5149 0.3758 0.8422 0.041 Uiso 1 1 calc R U
H19B H 0.5998 0.3830 0.7795 0.041 Uiso 1 1 calc R U
H19C H 0.6210 0.3100 0.8682 0.041 Uiso 1 1 calc R U
P2 P 0.75792(3) 0.60278(4) 0.42492(3) 0.01912(7) Uani 1 1 d . U
F1 F 0.66380(11) 0.66787(16) 0.37388(10) 0.0463(4) Uani 1 1 d . U
F2 F 0.68728(12) 0.51751(14) 0.47480(9) 0.0436(3) Uani 1 1 d . U
F3 F 0.85296(11) 0.53291(14) 0.47663(10) 0.0460(4) Uani 1 1 d . U
F4 F 0.83189(11) 0.68230(13) 0.37601(9) 0.0399(3) Uani 1 1 d . U
F5 F 0.76238(15) 0.70104(13) 0.49911(9) 0.0507(4) Uani 1 1 d . U
F6 F 0.75380(12) 0.50190(12) 0.35128(8) 0.0358(3) Uani 1 1 d . U

loop_
_atom_site_aniso_label
_atom_site_aniso_U_11
_atom_site_aniso_U_22
_atom_site_aniso_U_33
_atom_site_aniso_U_23
_atom_site_aniso_U_13
_atom_site_aniso_U_12
Rh1 0.01374(4) 0.01447(4) 0.01042(4) 0.00215(3) 0.00124(3) 0.00073(3)
P1 0.01267(14) 0.01611(15) 0.01196(14) 0.00255(11) 0.00109(11) 0.00040(11)
N1 0.0137(4) 0.0146(5) 0.0116(4) 0.0006(3) 0.0013(3) -0.0004(4)
N2 0.0204(5) 0.0129(5) 0.0135(5) 0.0020(4) 0.0035(4) 0.0006(4)
C20 0.0199(6) 0.0221(7) 0.0169(6) 0.0057(5) 0.0022(5) 0.0023(5)
O1 0.0239(6) 0.0483(9) 0.0305(7) 0.0154(6) -0.0052(5) 0.0055(6)
C1 0.0189(6) 0.0201(6) 0.0178(6) 0.0007(5) 0.0041(5) -0.0051(5)
C2 0.0145(5) 0.0170(6) 0.0149(5) -0.0011(4) 0.0016(4) -0.0015(4)
C3 0.0142(6) 0.0261(7) 0.0227(7) -0.0006(5) 0.0011(5) -0.0006(5)
C4 0.0156(6) 0.0278(8) 0.0214(7) 0.0024(6) -0.0037(5) 0.0023(5)
C5 0.0176(6) 0.0201(6) 0.0157(6) 0.0024(5) -0.0026(5) 0.0021(5)
C6 0.0149(5) 0.0147(5) 0.0114(5) 0.0002(4) 0.0004(4) 0.0013(4)
C7 0.0157(6) 0.0252(7) 0.0133(5) 0.0068(5) 0.0004(4) 0.0005(5)
C8 0.0174(6) 0.0161(6) 0.0145(5) 0.0011(4) 0.0036(4) -0.0004(4)
C9 0.0301(8) 0.0180(6) 0.0192(6) 0.0005(5) 0.0030(6) 0.0041(6)
C10 0.0345(9) 0.0200(7) 0.0275(8) -0.0047(6) 0.0053(7) 0.0048(6)
C11 0.0278(8) 0.0300(9) 0.0279(8) -0.0121(7) 0.0050(7) -0.0002(7)
C12 0.0269(8) 0.0338(9) 0.0186(7) -0.0050(6) 0.0003(6) 0.0013(7)
C13 0.0231(7) 0.0224(7) 0.0165(6) 0.0005(5) 0.0014(5) 0.0018(5)
C14 0.0237(7) 0.0196(7) 0.0199(6) 0.0015(5) 0.0024(5) -0.0049(5)
C15 0.0252(8) 0.0368(10) 0.0299(9) -0.0049(7) -0.0036(7) -0.0088(7)
C16 0.0364(10) 0.0197(7) 0.0334(9) -0.0035(6) 0.0059(8) 0.0003(7)
C17 0.0159(6) 0.0244(7) 0.0189(6) 0.0025(5) 0.0037(5) 0.0036(5)
C18 0.0269(8) 0.0303(9) 0.0322(9) 0.0054(7) 0.0171(7) 0.0025(7)
C19 0.0331(9) 0.0231(8) 0.0270(8) -0.0012(6) 0.0081(7) 0.0033(6)
P2 0.02335(18) 0.01861(17) 0.01493(16) 0.00339(13) 0.00065(13) -0.00193(14)
F1 0.0358(7) 0.0553(9) 0.0458(8) 0.0118(7) -0.0022(6) 0.0185(7)
F2 0.0527(9) 0.0441(8) 0.0380(7) 0.0071(6) 0.0212(6) -0.0147(7)
F3 0.0388(7) 0.0447(8) 0.0484(8) 0.0153(6) -0.0175(6) 0.0038(6)
F4 0.0429(7) 0.0405(7) 0.0372(7) 0.0083(6) 0.0089(6) -0.0199(6)
F5 0.1017(14) 0.0274(6) 0.0228(6) -0.0045(5) 0.0069(7) -0.0050(8)
F6 0.0551(8) 0.0275(6) 0.0252(5) -0.0051(4) 0.0065(5) -0.0036(6)

loop_
_atom_type_symbol
_atom_type_description
_atom_type_scat_dispersion_real
_atom_type_scat_dispersion_imag
_atom_type_scat_source
C C 0.0033 0.0016 'International Tables Vol C Tables 4.2.6.8 and 6.1.1.4'
H H 0.0000 0.0000 'International Tables Vol C Tables 4.2.6.8 and 6.1.1.4'
N N 0.0061 0.0033 'International Tables Vol C Tables 4.2.6.8 and 6.1.1.4'
O O 0.0106 0.0060 'International Tables Vol C Tables 4.2.6.8 and 6.1.1.4'
F F 0.0171 0.0103 'International Tables Vol C Tables 4.2.6.8 and 6.1.1.4'
P P 0.1023 0.0942 'International Tables Vol C Tables 4.2.6.8 and 6.1.1.4'
Rh Rh -1.1178 0.9187 'International Tables Vol C Tables 4.2.6.8 and 6.1.1.4'

loop_
_geom_angle_atom_site_label_1
_geom_angle_atom_site_label_2
_geom_angle_atom_site_label_3
_geom_angle
C20 Rh1 N1 176.44(6)
C20 Rh1 N2 101.98(6)
N1 Rh1 N2 79.97(5)
C20 Rh1 P1 93.86(5)
N1 Rh1 P1 84.77(3)
N2 Rh1 P1 161.18(4)
C17 P1 C14 106.10(8)
C17 P1 C7 105.84(7)
C14 P1 C7 104.33(8)
C17 P1 Rh1 123.35(6)
C14 P1 Rh1 112.83(5)
C7 P1 Rh1 102.56(5)
C6 N1 C2 120.22(12)
C6 N1 Rh1 122.54(9)
C2 N1 Rh1 117.24(10)
C8 N2 C1 115.43(12)
C8 N2 Rh1 103.73(9)
C1 N2 Rh1 108.85(9)
C8 N2 H2 110.4(15)
C1 N2 H2 108.3(16)
Rh1 N2 H2 110.0(16)
O1 C20 Rh1 178.64(17)
N2 C1 C2 112.43(12)
N2 C1 H1A 109.1
C2 C1 H1A 109.1
N2 C1 H1B 109.1
C2 C1 H1B 109.1
H1A C1 H1B 107.8
N1 C2 C3 121.30(14)
N1 C2 C1 116.04(13)
C3 C2 C1 122.62(14)
C2 C3 C4 118.96(15)
C2 C3 H3 120.5
C4 C3 H3 120.5
C5 C4 C3 119.61(14)
C5 C4 H4 120.2
C3 C4 H4 120.2
C4 C5 C6 119.36(14)
C4 C5 H5 120.3
C6 C5 H5 120.3
N1 C6 C5 120.53(13)
N1 C6 C7 117.71(12)
C5 C6 C7 121.75(13)
C6 C7 P1 112.27(10)
C6 C7 H7A 109.1
P1 C7 H7A 109.1
C6 C7 H7B 109.1
P1 C7 H7B 109.1
H7A C7 H7B 107.9
C9 C8 C13 120.29(15)
C9 C8 N2 121.25(14)
C13 C8 N2 118.45(14)
C10 C9 C8 119.22(16)
C10 C9 H9 120.4
C8 C9 H9 120.4
C11 C10 C9 120.70(17)
C11 C10 H10 119.6
C9 C10 H10 119.6
C12 C11 C10 119.76(17)
C12 C11 H11 120.1
C10 C11 H11 120.1
C11 C12 C13 120.47(17)
C11 C12 H12 119.8
C13 C12 H12 119.8
C12 C13 C8 119.53(16)
C12 C13 H13 120.2
C8 C13 H13 120.2
C16 C14 C15 111.45(16)
C16 C14 P1 110.32(12)
C15 C14 P1 110.80(13)
C16 C14 H14 108.0
C15 C14 H14 108.0
P1 C14 H14 108.0
C14 C15 H15A 109.5
C14 C15 H15B 109.5
H15A C15 H15B 109.5
C14 C15 H15C 109.5
H15A C15 H15C 109.5
H15B C15 H15C 109.5
C14 C16 H16A 109.5
C14 C16 H16B 109.5
H16A C16 H16B 109.5
C14 C16 H16C 109.5
H16A C16 H16C 109.5
H16B C16 H16C 109.5
C19 C17 C18 110.87(15)
C19 C17 P1 111.18(12)
C18 C17 P1 112.73(12)
C19 C17 H17 107.2
C18 C17 H17 107.2
P1 C17 H17 107.2
C17 C18 H18A 109.5
C17 C18 H18B 109.5
H18A C18 H18B 109.5
C17 C18 H18C 109.5
H18A C18 H18C 109.5
H18B C18 H18C 109.5
C17 C19 H19A 109.5
C17 C19 H19B 109.5
H19A C19 H19B 109.5
C17 C19 H19C 109.5
H19A C19 H19C 109.5
H19B C19 H19C 109.5
F1 P2 F5 90.87(9)
F1 P2 F4 90.75(9)
F5 P2 F4 90.76(9)
F1 P2 F6 89.85(9)
F5 P2 F6 179.03(8)
F4 P2 F6 89.88(8)
F1 P2 F2 91.67(9)
F5 P2 F2 90.47(9)
F4 P2 F2 177.27(9)
F6 P2 F2 88.86(8)
F1 P2 F3 178.58(9)
F5 P2 F3 90.18(9)
F4 P2 F3 90.20(9)
F6 P2 F3 89.09(8)
F2 P2 F3 87.35(9)

loop_
_geom_bond_atom_site_label_1
_geom_bond_atom_site_label_2
_geom_bond_distance
Rh1 C20 1.8383(16)
Rh1 N1 2.0483(12)
Rh1 N2 2.1624(13)
Rh1 P1 2.2126(4)
P1 C17 1.8358(16)
P1 C14 1.8399(17)
P1 C7 1.8495(15)
N1 C6 1.3539(18)
N1 C2 1.3549(19)
N2 C8 1.450(2)
N2 C1 1.483(2)
N2 H2 0.83(2)
C20 O1 1.139(2)
C1 C2 1.506(2)
C1 H1A 0.9900
C1 H1B 0.9900
C2 C3 1.382(2)
C3 C4 1.390(2)
C3 H3 0.9500
C4 C5 1.384(2)
C4 H4 0.9500
C5 C6 1.392(2)
C5 H5 0.9500
C6 C7 1.497(2)
C7 H7A 0.9900
C7 H7B 0.9900
C8 C9 1.391(2)
C8 C13 1.394(2)
C9 C10 1.390(2)
C9 H9 0.9500
C10 C11 1.383(3)
C10 H10 0.9500
C11 C12 1.382(3)
C11 H11 0.9500
C12 C13 1.387(2)
C12 H12 0.9500
C13 H13 0.9500
C14 C16 1.528(3)
C14 C15 1.532(3)
C14 H14 1.0000
C15 H15A 0.9800
C15 H15B 0.9800
C15 H15C 0.9800
C16 H16A 0.9800
C16 H16B 0.9800
C16 H16C 0.9800
C17 C19 1.529(3)
C17 C18 1.534(2)
C17 H17 1.0000
C18 H18A 0.9800
C18 H18B 0.9800
C18 H18C 0.9800
C19 H19A 0.9800
C19 H19B 0.9800
C19 H19C 0.9800
P2 F1 1.5755(14)
P2 F5 1.5836(14)
P2 F4 1.5917(13)
P2 F6 1.5973(13)
P2 F2 1.6063(13)
P2 F3 1.6132(14)
